data_4327066
loop_
_publ_author_name
'Yuzhong Wang'
'Gregory H. Robinson'

_publ_section_title
;
 Carbene Stabilization of Highly Reactive Main-Group Molecules
;
_journal_name_full 'Inorganic Chemistry'
_journal_page_first 12326
_journal_page_last 12337
_journal_paper_doi 10.1021/ic200675u
_journal_volume 50
_journal_year 2011
_chemical_formula_sum 'C34 H52 B2 N4'
_chemical_formula_weight 538.42
_chemical_name_systematic
; 
 ? 
;
_space_group_IT_number 14
_symmetry_cell_setting monoclinic
_symmetry_space_group_name_Hall '-P 2yn'
_symmetry_space_group_name_H-M 'P 1 21/n 1'
_atom_sites_solution_hydrogens geom
_atom_sites_solution_primary direct
_atom_sites_solution_secondary difmap
_audit_creation_method SHELXL-97
_cell_angle_alpha 90.00
_cell_angle_beta 110.1430(10)
_cell_angle_gamma 90.00
_cell_formula_units_Z 4
_cell_length_a 15.1072(13)
_cell_length_b 11.8124(10)
_cell_length_c 20.1012(17)
_cell_measurement_reflns_used 9707
_cell_measurement_temperature 296(2)
_cell_measurement_theta_max 23.775
_cell_measurement_theta_min 2.244
_cell_volume 3367.7(5)
_computing_structure_refinement 'SHELXL-97 (Sheldrick, 2008)'
_computing_structure_solution 'SHELXS-97 (Sheldrick, 2008)'
_diffrn_ambient_temperature 296(2)
_diffrn_measured_fraction_theta_full 0.999
_diffrn_measured_fraction_theta_max 0.999
_diffrn_measurement_device_type 'BRUKER SMART APEX II'
_diffrn_measurement_method 'OMEGA SCAN'
_diffrn_radiation_monochromator graphite
_diffrn_radiation_source 'fine-focus sealed tube'
_diffrn_radiation_type MoK\a
_diffrn_radiation_wavelength 0.71073
_diffrn_reflns_av_R_equivalents 0.0366
_diffrn_reflns_av_sigmaI/netI 0.0234
_diffrn_reflns_limit_h_max 18
_diffrn_reflns_limit_h_min -18
_diffrn_reflns_limit_k_max 14
_diffrn_reflns_limit_k_min -14
_diffrn_reflns_limit_l_max 24
_diffrn_reflns_limit_l_min -24
_diffrn_reflns_number 37073
_diffrn_reflns_theta_full 25.50
_diffrn_reflns_theta_max 25.50
_diffrn_reflns_theta_min 2.16
_exptl_absorpt_coefficient_mu 0.061
_exptl_absorpt_correction_T_max 0.9927
_exptl_absorpt_correction_T_min 0.9855
_exptl_absorpt_correction_type multi-scan
_exptl_absorpt_process_details 'BRUKER SADABS'
_exptl_crystal_colour colorless
_exptl_crystal_density_diffrn 1.062
_exptl_crystal_description plate
_exptl_crystal_F_000 1176
_exptl_crystal_size_max 0.24
_exptl_crystal_size_mid 0.20
_exptl_crystal_size_min 0.12
_refine_diff_density_max 0.174
_refine_diff_density_min -0.160
_refine_diff_density_rms 0.029
_refine_ls_extinction_coef 0.0056(8)
_refine_ls_extinction_expression Fc^*^=kFc[1+0.001xFc^2^\l^3^/sin(2\q)]^-1/4^
_refine_ls_extinction_method SHELXL
_refine_ls_goodness_of_fit_ref 1.010
_refine_ls_hydrogen_treatment mixed
_refine_ls_matrix_type full
_refine_ls_number_parameters 374
_refine_ls_number_reflns 6263
_refine_ls_number_restraints 0
_refine_ls_restrained_S_all 1.010
_refine_ls_R_factor_all 0.0699
_refine_ls_R_factor_gt 0.0465
_refine_ls_shift/su_max 0.000
_refine_ls_shift/su_mean 0.000
_refine_ls_structure_factor_coef Fsqd
_refine_ls_weighting_details 'calc w=1/[\s^2^(Fo^2^)+(0.0803P)^2^+0.5369P] where P=(Fo^2^+2Fc^2^)/3'
_refine_ls_weighting_scheme calc
_refine_ls_wR_factor_gt 0.1298
_refine_ls_wR_factor_ref 0.1467
_reflns_number_gt 4490
_reflns_number_total 6263
_reflns_threshold_expression >2sigma(I)
_cod_data_source_file ic200675u_si_002_3.cif
_cod_data_source_block uga895_0m
_cod_database_code 4327066

loop_
_symmetry_equiv_pos_as_xyz
'x, y, z'
'-x+1/2, y+1/2, -z+1/2'
'-x, -y, -z'
'x-1/2, -y-1/2, z-1/2'

loop_
_atom_site_label
_atom_site_type_symbol
_atom_site_fract_x
_atom_site_fract_y
_atom_site_fract_z
_atom_site_U_iso_or_equiv
_atom_site_adp_type
_atom_site_occupancy
_atom_site_symmetry_multiplicity
_atom_site_calc_flag
_atom_site_refinement_flags
B1 B 0.30119(12) 0.60523(14) 0.60013(9) 0.0399(4) Uani 1 1 d .
H1 H 0.2590(11) 0.6315(13) 0.6353(8) 0.047(4) Uiso 1 1 d .
B2 B 0.42524(13) 0.60524(15) 0.65027(9) 0.0418(4) Uani 1 1 d .
H2 H 0.4648(11) 0.6000(13) 0.6113(8) 0.049(4) Uiso 1 1 d .
N1 N 0.29557(10) 0.69313(11) 0.47581(7) 0.0475(3) Uani 1 1 d .
N2 N 0.24218(9) 0.80592(10) 0.53699(7) 0.0453(3) Uani 1 1 d .
N3 N 0.43914(10) 0.76331(11) 0.74912(7) 0.0483(3) Uani 1 1 d .
N4 N 0.50104(10) 0.81345(12) 0.67232(7) 0.0512(4) Uani 1 1 d .
C1 C 0.27968(10) 0.70089(12) 0.53822(8) 0.0399(3) Uani 1 1 d .
C2 C 0.26512(13) 0.79106(15) 0.43519(9) 0.0553(4) Uani 1 1 d .
C3 C 0.23256(13) 0.86159(14) 0.47371(9) 0.0525(4) Uani 1 1 d .
C4 C 0.20634(14) 0.84737(15) 0.59234(9) 0.0577(5) Uani 1 1 d .
H4 H 0.2230 0.7898 0.6297 0.069 Uiso 1 1 calc R
C5 C 0.25281(17) 0.95620(18) 0.62681(12) 0.0835(7) Uani 1 1 d .
H5A H 0.3200 0.9467 0.6442 0.125 Uiso 1 1 calc R
H5B H 0.2319 0.9747 0.6655 0.125 Uiso 1 1 calc R
H5C H 0.2360 1.0163 0.5926 0.125 Uiso 1 1 calc R
C6 C 0.09931(15) 0.8538(2) 0.56377(13) 0.0828(7) Uani 1 1 d .
H6A H 0.0740 0.7823 0.5431 0.124 Uiso 1 1 calc R
H6B H 0.0796 0.9120 0.5284 0.124 Uiso 1 1 calc R
H6C H 0.0767 0.8709 0.6018 0.124 Uiso 1 1 calc R
C7 C 0.19723(16) 0.97974(15) 0.45547(11) 0.0733(6) Uani 1 1 d .
H7A H 0.2428 1.0322 0.4844 0.110 Uiso 1 1 calc R
H7B H 0.1388 0.9888 0.4638 0.110 Uiso 1 1 calc R
H7C H 0.1874 0.9941 0.4064 0.110 Uiso 1 1 calc R
C8 C 0.2670(2) 0.8097(2) 0.36197(12) 0.0945(8) Uani 1 1 d .
H8A H 0.2277 0.8731 0.3407 0.142 Uiso 1 1 calc R
H8B H 0.2440 0.7432 0.3338 0.142 Uiso 1 1 calc R
H8C H 0.3305 0.8246 0.3644 0.142 Uiso 1 1 calc R
C9 C 0.34060(13) 0.59343(15) 0.45589(9) 0.0558(4) Uani 1 1 d .
H9 H 0.3605 0.5434 0.4973 0.067 Uiso 1 1 calc R
C10 C 0.27053(17) 0.52682(19) 0.39641(11) 0.0796(6) Uani 1 1 d .
H10A H 0.2164 0.5089 0.4090 0.119 Uiso 1 1 calc R
H10B H 0.2995 0.4581 0.3887 0.119 Uiso 1 1 calc R
H10C H 0.2513 0.5713 0.3538 0.119 Uiso 1 1 calc R
C11 C 0.42953(15) 0.6244(2) 0.44044(11) 0.0731(6) Uani 1 1 d .
H11A H 0.4715 0.6659 0.4797 0.110 Uiso 1 1 calc R
H11B H 0.4130 0.6702 0.3985 0.110 Uiso 1 1 calc R
H11C H 0.4601 0.5565 0.4334 0.110 Uiso 1 1 calc R
C12 C 0.25377(11) 0.48605(12) 0.56312(8) 0.0423(4) Uani 1 1 d .
C13 C 0.30265(12) 0.38685(13) 0.55998(9) 0.0499(4) Uani 1 1 d .
H13 H 0.3680 0.3866 0.5806 0.060 Uiso 1 1 calc R
C14 C 0.25788(15) 0.28931(15) 0.52760(10) 0.0624(5) Uani 1 1 d .
H14 H 0.2933 0.2252 0.5270 0.075 Uiso 1 1 calc R
C15 C 0.16173(15) 0.28603(16) 0.49630(11) 0.0698(6) Uani 1 1 d .
H15 H 0.1316 0.2205 0.4741 0.084 Uiso 1 1 calc R
C16 C 0.11066(14) 0.38132(17) 0.49825(11) 0.0688(5) Uani 1 1 d .
H16 H 0.0454 0.3806 0.4772 0.083 Uiso 1 1 calc R
C17 C 0.15607(12) 0.47833(14) 0.53137(9) 0.0547(4) Uani 1 1 d .
H17 H 0.1198 0.5414 0.5325 0.066 Uiso 1 1 calc R
C18 C 0.45526(10) 0.72646(13) 0.69048(8) 0.0426(4) Uani 1 1 d .
C19 C 0.47640(14) 0.87171(16) 0.76793(10) 0.0614(5) Uani 1 1 d .
C20 C 0.51453(14) 0.90302(15) 0.72031(10) 0.0609(5) Uani 1 1 d .
C21 C 0.53680(15) 0.80613(18) 0.61306(10) 0.0698(6) Uani 1 1 d .
H21 H 0.5130 0.7347 0.5886 0.084 Uiso 1 1 calc R
C22 C 0.4994(2) 0.8991(3) 0.55903(13) 0.1116(10) Uani 1 1 d .
H22A H 0.4318 0.9005 0.5440 0.167 Uiso 1 1 calc R
H22B H 0.5185 0.8852 0.5189 0.167 Uiso 1 1 calc R
H22C H 0.5240 0.9707 0.5799 0.167 Uiso 1 1 calc R
C23 C 0.64356(19) 0.7981(3) 0.63950(17) 0.1155(10) Uani 1 1 d .
H23A H 0.6637 0.7381 0.6736 0.173 Uiso 1 1 calc R
H23B H 0.6702 0.8684 0.6612 0.173 Uiso 1 1 calc R
H23C H 0.6644 0.7827 0.6003 0.173 Uiso 1 1 calc R
C24 C 0.56096(19) 1.01397(19) 0.71584(14) 0.0933(8) Uani 1 1 d .
H24A H 0.5212 1.0563 0.6760 0.140 Uiso 1 1 calc R
H24B H 0.6206 1.0000 0.7102 0.140 Uiso 1 1 calc R
H24C H 0.5708 1.0564 0.7585 0.140 Uiso 1 1 calc R
C25 C 0.4709(2) 0.9389(2) 0.82978(14) 0.1015(9) Uani 1 1 d .
H25A H 0.5129 1.0025 0.8379 0.152 Uiso 1 1 calc R
H25B H 0.4888 0.8919 0.8712 0.152 Uiso 1 1 calc R
H25C H 0.4076 0.9655 0.8197 0.152 Uiso 1 1 calc R
C26 C 0.39213(12) 0.69274(14) 0.78772(9) 0.0502(4) Uani 1 1 d .
H26 H 0.3684 0.6254 0.7586 0.060 Uiso 1 1 calc R
C27 C 0.46290(15) 0.6517(2) 0.85717(10) 0.0752(6) Uani 1 1 d .
H27A H 0.5146 0.6154 0.8483 0.113 Uiso 1 1 calc R
H27B H 0.4330 0.5987 0.8788 0.113 Uiso 1 1 calc R
H27C H 0.4859 0.7150 0.8883 0.113 Uiso 1 1 calc R
C28 C 0.30734(14) 0.75068(18) 0.79667(11) 0.0681(5) Uani 1 1 d .
H28A H 0.2649 0.7745 0.7512 0.102 Uiso 1 1 calc R
H28B H 0.3278 0.8154 0.8269 0.102 Uiso 1 1 calc R
H28C H 0.2756 0.6987 0.8175 0.102 Uiso 1 1 calc R
C29 C 0.46675(11) 0.50141(13) 0.70579(8) 0.0455(4) Uani 1 1 d .
C30 C 0.56364(13) 0.48141(18) 0.73177(10) 0.0632(5) Uani 1 1 d .
H30 H 0.6034 0.5315 0.7200 0.076 Uiso 1 1 calc R
C31 C 0.60279(17) 0.3890(2) 0.77480(12) 0.0881(8) Uani 1 1 d .
H31 H 0.6677 0.3782 0.7909 0.106 Uiso 1 1 calc R
C32 C 0.5464(2) 0.3139(2) 0.79359(12) 0.0914(8) Uani 1 1 d .
H32 H 0.5726 0.2525 0.8227 0.110 Uiso 1 1 calc R
C33 C 0.45221(19) 0.33037(17) 0.76918(11) 0.0799(7) Uani 1 1 d .
H33 H 0.4132 0.2793 0.7811 0.096 Uiso 1 1 calc R
C34 C 0.41313(14) 0.42224(15) 0.72676(9) 0.0580(5) Uani 1 1 d .
H34 H 0.3481 0.4317 0.7115 0.070 Uiso 1 1 calc R

loop_
_atom_site_aniso_label
_atom_site_aniso_U_11
_atom_site_aniso_U_22
_atom_site_aniso_U_33
_atom_site_aniso_U_23
_atom_site_aniso_U_13
_atom_site_aniso_U_12
B1 0.0463(10) 0.0356(9) 0.0390(9) -0.0017(7) 0.0162(8) 0.0010(7)
B2 0.0441(10) 0.0417(9) 0.0421(9) -0.0009(7) 0.0181(8) -0.0015(7)
N1 0.0586(8) 0.0431(7) 0.0427(7) 0.0015(6) 0.0200(6) 0.0016(6)
N2 0.0564(8) 0.0355(7) 0.0405(7) -0.0008(5) 0.0119(6) 0.0014(6)
N3 0.0545(8) 0.0451(8) 0.0467(8) -0.0054(6) 0.0191(6) -0.0072(6)
N4 0.0537(8) 0.0496(8) 0.0483(8) 0.0001(6) 0.0150(6) -0.0154(6)
C1 0.0432(8) 0.0353(8) 0.0390(8) -0.0045(6) 0.0112(6) -0.0034(6)
C2 0.0687(11) 0.0502(10) 0.0465(9) 0.0081(8) 0.0193(8) -0.0031(8)
C3 0.0633(11) 0.0406(9) 0.0473(9) 0.0064(7) 0.0111(8) -0.0027(8)
C4 0.0815(13) 0.0437(9) 0.0461(9) -0.0050(7) 0.0198(9) 0.0114(9)
C5 0.0946(16) 0.0635(13) 0.0740(14) -0.0264(11) 0.0054(12) 0.0132(11)
C6 0.0808(15) 0.0851(15) 0.0927(16) -0.0168(13) 0.0431(13) -0.0015(12)
C7 0.0956(15) 0.0461(11) 0.0683(12) 0.0125(9) 0.0157(11) 0.0041(10)
C8 0.141(2) 0.0906(17) 0.0648(13) 0.0270(12) 0.0515(15) 0.0165(16)
C9 0.0718(12) 0.0515(10) 0.0513(10) -0.0024(8) 0.0303(9) 0.0049(9)
C10 0.1027(17) 0.0734(14) 0.0664(13) -0.0202(11) 0.0337(12) -0.0110(12)
C11 0.0780(14) 0.0853(15) 0.0679(12) -0.0041(11) 0.0402(11) 0.0037(11)
C12 0.0486(9) 0.0383(8) 0.0400(8) 0.0008(6) 0.0153(7) -0.0017(7)
C13 0.0529(10) 0.0430(9) 0.0533(10) -0.0045(7) 0.0179(8) -0.0009(7)
C14 0.0781(13) 0.0403(9) 0.0677(12) -0.0083(8) 0.0237(10) -0.0004(9)
C15 0.0798(14) 0.0476(11) 0.0733(13) -0.0121(9) 0.0154(11) -0.0183(10)
C16 0.0537(11) 0.0626(12) 0.0775(13) -0.0028(10) 0.0064(9) -0.0151(9)
C17 0.0499(10) 0.0467(9) 0.0620(11) -0.0002(8) 0.0122(8) -0.0006(8)
C18 0.0399(8) 0.0457(9) 0.0398(8) 0.0015(7) 0.0106(7) -0.0053(7)
C19 0.0722(12) 0.0519(10) 0.0578(11) -0.0138(9) 0.0194(9) -0.0134(9)
C20 0.0686(12) 0.0482(10) 0.0601(11) -0.0068(8) 0.0148(9) -0.0187(9)
C21 0.0848(14) 0.0748(13) 0.0551(11) -0.0023(10) 0.0309(10) -0.0312(11)
C22 0.139(2) 0.116(2) 0.0716(15) 0.0275(15) 0.0251(15) -0.0425(18)
C23 0.0891(18) 0.148(3) 0.131(2) -0.007(2) 0.0659(18) -0.0185(18)
C24 0.119(2) 0.0630(14) 0.0942(17) -0.0097(12) 0.0322(15) -0.0416(13)
C25 0.142(2) 0.0797(16) 0.0947(17) -0.0420(14) 0.0556(17) -0.0327(16)
C26 0.0562(10) 0.0508(9) 0.0475(9) 0.0009(8) 0.0227(8) -0.0030(8)
C27 0.0791(14) 0.0866(15) 0.0574(12) 0.0120(11) 0.0202(10) 0.0064(12)
C28 0.0719(13) 0.0744(13) 0.0680(12) 0.0017(10) 0.0369(10) 0.0064(10)
C29 0.0472(9) 0.0452(9) 0.0408(8) -0.0076(7) 0.0109(7) 0.0031(7)
C30 0.0501(10) 0.0754(13) 0.0556(11) -0.0129(10) 0.0073(8) 0.0087(9)
C31 0.0702(14) 0.1013(19) 0.0666(14) -0.0192(13) -0.0099(11) 0.0416(14)
C32 0.127(2) 0.0595(13) 0.0602(13) 0.0009(11) -0.0024(14) 0.0304(15)
C33 0.1131(19) 0.0536(12) 0.0584(12) 0.0098(10) 0.0108(12) 0.0041(12)
C34 0.0651(11) 0.0503(10) 0.0542(10) 0.0079(8) 0.0150(9) 0.0014(8)

loop_
_atom_type_symbol
_atom_type_description
_atom_type_scat_dispersion_real
_atom_type_scat_dispersion_imag
_atom_type_scat_source
C C 0.0033 0.0016 'International Tables Vol C Tables 4.2.6.8 and 6.1.1.4'
H H 0.0000 0.0000 'International Tables Vol C Tables 4.2.6.8 and 6.1.1.4'
B B 0.0013 0.0007 'International Tables Vol C Tables 4.2.6.8 and 6.1.1.4'
N N 0.0061 0.0033 'International Tables Vol C Tables 4.2.6.8 and 6.1.1.4'

loop_
_geom_angle_atom_site_label_1
_geom_angle_atom_site_label_2
_geom_angle_atom_site_label_3
_geom_angle
C1 B1 C12 107.96(12)
C1 B1 B2 108.89(12)
C12 B1 B2 117.62(12)
C1 B1 H1 106.0(8)
C12 B1 H1 105.3(8)
B2 B1 H1 110.4(8)
C18 B2 C29 110.21(13)
C18 B2 B1 109.67(12)
C29 B2 B1 117.70(13)
C18 B2 H2 105.5(8)
C29 B2 H2 105.1(8)
B1 B2 H2 107.9(8)
C1 N1 C2 110.84(13)
C1 N1 C9 123.11(13)
C2 N1 C9 126.05(14)
C1 N2 C3 111.02(13)
C1 N2 C4 123.13(13)
C3 N2 C4 125.46(14)
C18 N3 C19 110.69(14)
C18 N3 C26 122.60(13)
C19 N3 C26 126.65(14)
C18 N4 C20 110.73(14)
C18 N4 C21 122.47(14)
C20 N4 C21 126.62(14)
N1 C1 N2 104.45(13)
N1 C1 B1 127.32(13)
N2 C1 B1 128.23(13)
C3 C2 N1 106.80(15)
C3 C2 C8 127.67(17)
N1 C2 C8 125.51(17)
C2 C3 N2 106.85(14)
C2 C3 C7 127.57(16)
N2 C3 C7 125.50(16)
N2 C4 C5 113.17(17)
N2 C4 C6 110.47(15)
C5 C4 C6 113.34(16)
N2 C4 H4 106.4
C5 C4 H4 106.4
C6 C4 H4 106.4
C4 C5 H5A 109.5
C4 C5 H5B 109.5
H5A C5 H5B 109.5
C4 C5 H5C 109.5
H5A C5 H5C 109.5
H5B C5 H5C 109.5
C4 C6 H6A 109.5
C4 C6 H6B 109.5
H6A C6 H6B 109.5
C4 C6 H6C 109.5
H6A C6 H6C 109.5
H6B C6 H6C 109.5
C3 C7 H7A 109.5
C3 C7 H7B 109.5
H7A C7 H7B 109.5
C3 C7 H7C 109.5
H7A C7 H7C 109.5
H7B C7 H7C 109.5
C2 C8 H8A 109.5
C2 C8 H8B 109.5
H8A C8 H8B 109.5
C2 C8 H8C 109.5
H8A C8 H8C 109.5
H8B C8 H8C 109.5
N1 C9 C10 111.39(16)
N1 C9 C11 112.53(15)
C10 C9 C11 112.89(16)
N1 C9 H9 106.5
C10 C9 H9 106.5
C11 C9 H9 106.5
C9 C10 H10A 109.5
C9 C10 H10B 109.5
H10A C10 H10B 109.5
C9 C10 H10C 109.5
H10A C10 H10C 109.5
H10B C10 H10C 109.5
C9 C11 H11A 109.5
C9 C11 H11B 109.5
H11A C11 H11B 109.5
C9 C11 H11C 109.5
H11A C11 H11C 109.5
H11B C11 H11C 109.5
C17 C12 C13 114.63(14)
C17 C12 B1 119.51(14)
C13 C12 B1 125.87(14)
C14 C13 C12 122.70(16)
C14 C13 H13 118.6
C12 C13 H13 118.6
C15 C14 C13 120.66(17)
C15 C14 H14 119.7
C13 C14 H14 119.7
C14 C15 C16 118.75(17)
C14 C15 H15 120.6
C16 C15 H15 120.6
C15 C16 C17 120.17(18)
C15 C16 H16 119.9
C17 C16 H16 119.9
C16 C17 C12 123.08(17)
C16 C17 H17 118.5
C12 C17 H17 118.5
N3 C18 N4 104.58(13)
N3 C18 B2 127.65(13)
N4 C18 B2 127.77(14)
C20 C19 N3 107.13(15)
C20 C19 C25 127.63(19)
N3 C19 C25 125.23(18)
C19 C20 N4 106.86(15)
C19 C20 C24 127.79(19)
N4 C20 C24 125.32(18)
N4 C21 C22 112.9(2)
N4 C21 C23 111.27(18)
C22 C21 C23 112.8(2)
N4 C21 H21 106.5
C22 C21 H21 106.5
C23 C21 H21 106.5
C21 C22 H22A 109.5
C21 C22 H22B 109.5
H22A C22 H22B 109.5
C21 C22 H22C 109.5
H22A C22 H22C 109.5
H22B C22 H22C 109.5
C21 C23 H23A 109.5
C21 C23 H23B 109.5
H23A C23 H23B 109.5
C21 C23 H23C 109.5
H23A C23 H23C 109.5
H23B C23 H23C 109.5
C20 C24 H24A 109.5
C20 C24 H24B 109.5
H24A C24 H24B 109.5
C20 C24 H24C 109.5
H24A C24 H24C 109.5
H24B C24 H24C 109.5
C19 C25 H25A 109.5
C19 C25 H25B 109.5
H25A C25 H25B 109.5
C19 C25 H25C 109.5
H25A C25 H25C 109.5
H25B C25 H25C 109.5
N3 C26 C27 110.48(15)
N3 C26 C28 112.72(14)
C27 C26 C28 113.05(15)
N3 C26 H26 106.7
C27 C26 H26 106.7
C28 C26 H26 106.7
C26 C27 H27A 109.5
C26 C27 H27B 109.5
H27A C27 H27B 109.5
C26 C27 H27C 109.5
H27A C27 H27C 109.5
H27B C27 H27C 109.5
C26 C28 H28A 109.5
C26 C28 H28B 109.5
H28A C28 H28B 109.5
C26 C28 H28C 109.5
H28A C28 H28C 109.5
H28B C28 H28C 109.5
C34 C29 C30 114.67(16)
C34 C29 B2 125.78(14)
C30 C29 B2 119.36(16)
C31 C30 C29 122.2(2)
C31 C30 H30 118.9
C29 C30 H30 118.9
C32 C31 C30 120.5(2)
C32 C31 H31 119.7
C30 C31 H31 119.7
C33 C32 C31 118.9(2)
C33 C32 H32 120.5
C31 C32 H32 120.5
C32 C33 C34 120.7(2)
C32 C33 H33 119.6
C34 C33 H33 119.6
C33 C34 C29 122.98(19)
C33 C34 H34 118.5
C29 C34 H34 118.5

loop_
_geom_bond_atom_site_label_1
_geom_bond_atom_site_label_2
_geom_bond_distance
B1 C1 1.629(2)
B1 C12 1.637(2)
B1 B2 1.796(3)
B1 H1 1.147(16)
B2 C18 1.630(2)
B2 C29 1.631(2)
B2 H2 1.139(16)
N1 C1 1.359(2)
N1 C2 1.399(2)
N1 C9 1.482(2)
N2 C1 1.3605(19)
N2 C3 1.394(2)
N2 C4 1.478(2)
N3 C18 1.355(2)
N3 C19 1.397(2)
N3 C26 1.477(2)
N4 C18 1.3569(19)
N4 C20 1.399(2)
N4 C21 1.470(2)
C2 C3 1.341(3)
C2 C8 1.498(3)
C3 C7 1.494(2)
C4 C5 1.513(3)
C4 C6 1.520(3)
C4 H4 0.9800
C5 H5A 0.9600
C5 H5B 0.9600
C5 H5C 0.9600
C6 H6A 0.9600
C6 H6B 0.9600
C6 H6C 0.9600
C7 H7A 0.9600
C7 H7B 0.9600
C7 H7C 0.9600
C8 H8A 0.9600
C8 H8B 0.9600
C8 H8C 0.9600
C9 C10 1.516(3)
C9 C11 1.524(3)
C9 H9 0.9800
C10 H10A 0.9600
C10 H10B 0.9600
C10 H10C 0.9600
C11 H11A 0.9600
C11 H11B 0.9600
C11 H11C 0.9600
C12 C17 1.395(2)
C12 C13 1.398(2)
C13 C14 1.380(2)
C13 H13 0.9300
C14 C15 1.370(3)
C14 H14 0.9300
C15 C16 1.373(3)
C15 H15 0.9300
C16 C17 1.383(2)
C16 H16 0.9300
C17 H17 0.9300
C19 C20 1.328(3)
C19 C25 1.501(3)
C20 C24 1.504(3)
C21 C22 1.511(3)
C21 C23 1.517(3)
C21 H21 0.9800
C22 H22A 0.9600
C22 H22B 0.9600
C22 H22C 0.9600
C23 H23A 0.9600
C23 H23B 0.9600
C23 H23C 0.9600
C24 H24A 0.9600
C24 H24B 0.9600
C24 H24C 0.9600
C25 H25A 0.9600
C25 H25B 0.9600
C25 H25C 0.9600
C26 C27 1.516(3)
C26 C28 1.517(2)
C26 H26 0.9800
C27 H27A 0.9600
C27 H27B 0.9600
C27 H27C 0.9600
C28 H28A 0.9600
C28 H28B 0.9600
C28 H28C 0.9600
C29 C34 1.394(2)
C29 C30 1.394(2)
C30 C31 1.392(3)
C30 H30 0.9300
C31 C32 1.370(4)
C31 H31 0.9300
C32 C33 1.350(4)
C32 H32 0.9300
C33 C34 1.381(3)
C33 H33 0.9300
C34 H34 0.9300
